data_4126981
loop_
_publ_author_name
'Rao, Bin'
'Chong, Che Chang'
'Kinjo, Rei'

_publ_section_title
;
 Metal-Free Regio- and Chemoselective Hydroboration of Pyridines Catalyzed
 by 1,3,2-Diazaphosphenium Triflate
;
_journal_name_full 'Journal of the American Chemical Society'
_journal_paper_doi 10.1021/jacs.7b09754
_journal_year 2018
_chemical_formula_sum 'C18 H24 B N O2'
_chemical_formula_weight 297.19
_space_group_crystal_system triclinic
_space_group_IT_number 2
_space_group_name_Hall '-P 1'
_space_group_name_H-M_alt 'P -1'
_symmetry_space_group_name_Hall '-P 1'
_symmetry_space_group_name_H-M 'P -1'
_atom_sites_solution_hydrogens geom
_cell_angle_alpha 86.5863(8)
_cell_angle_beta 63.7872(8)
_cell_angle_gamma 75.1739(9)
_cell_formula_units_Z 2
_cell_length_a 9.4418(3)
_cell_length_b 9.9431(2)
_cell_length_c 10.0828(2)
_cell_measurement_reflns_used 9968
_cell_measurement_temperature 100.(2)
_cell_measurement_theta_max 30.9663
_cell_measurement_theta_min 2.4875
_cell_volume 819.40(4)
_computing_cell_refinement 'SAINT V8.37A (Bruker AXS Inc., 2015)'
_computing_data_collection 'APEX3 (Bruker AXS Inc., 2016)'
_computing_data_reduction 'SAINT V8.37A (Bruker AXS Inc., 2015)'
_computing_molecular_graphics 'XP (Bruker AXS Inc., 2016)'
_computing_publication_material 'APEX3 (Bruker AXS Inc., 2016)'
_computing_structure_refinement 'SHELXL-2014/7 (Sheldrick, 2014)'
_computing_structure_solution 'XS, VERSION 2013/1'
_diffrn_ambient_temperature 100.(2)
_diffrn_detector_area_resol_mean 7.4074
_diffrn_measured_fraction_theta_full 0.993
_diffrn_measured_fraction_theta_max 0.993
_diffrn_measurement_device_type 'Photon II CPADs detector'
_diffrn_measurement_method 'phi and omega scans'
_diffrn_radiation_monochromator 'Multilayer Mirror'
_diffrn_radiation_type MoK\a
_diffrn_radiation_wavelength 0.71073
_diffrn_reflns_av_R_equivalents 0.0531
_diffrn_reflns_av_unetI/netI 0.0347
_diffrn_reflns_limit_h_max 13
_diffrn_reflns_limit_h_min -13
_diffrn_reflns_limit_k_max 14
_diffrn_reflns_limit_k_min -14
_diffrn_reflns_limit_l_max 14
_diffrn_reflns_limit_l_min -14
_diffrn_reflns_number 35694
_diffrn_reflns_theta_full 30.99
_diffrn_reflns_theta_max 30.99
_diffrn_reflns_theta_min 2.26
_diffrn_source 'Incoatec microfocus source'
_diffrn_source_type 'Bruker D8 Quest'
_exptl_absorpt_coefficient_mu 0.076
_exptl_absorpt_correction_T_max 0.98
_exptl_absorpt_correction_T_min 0.91
_exptl_absorpt_correction_type 'Numerical Mu From Formula'
_exptl_absorpt_process_details
;
SADABS-2016/2 - Bruker AXS area detector scaling and absorption correction
;
_exptl_crystal_colour colourless
_exptl_crystal_density_diffrn 1.205
_exptl_crystal_density_method 'not measured'
_exptl_crystal_description block
_exptl_crystal_F_000 320
_exptl_crystal_size_max 0.416
_exptl_crystal_size_mid 0.301
_exptl_crystal_size_min 0.226
_refine_diff_density_max 0.383
_refine_diff_density_min -0.226
_refine_ls_extinction_method none
_refine_ls_goodness_of_fit_ref 1.051
_refine_ls_hydrogen_treatment constr
_refine_ls_matrix_type full
_refine_ls_number_parameters 204
_refine_ls_number_reflns 5185
_refine_ls_number_restraints 0
_refine_ls_restrained_S_all 1.051
_refine_ls_R_factor_all 0.0618
_refine_ls_R_factor_gt 0.0467
_refine_ls_shift/su_max 0.001
_refine_ls_shift/su_mean 0.000
_refine_ls_structure_factor_coef Fsqd
_refine_ls_weighting_details 'w=1/[\s^2^(Fo^2^)+(0.0589P)^2^+0.2860P] where P=(Fo^2^+2Fc^2^)/3'
_refine_ls_weighting_scheme calc
_refine_ls_wR_factor_gt 0.1139
_refine_ls_wR_factor_ref 0.1264
_reflns_number_gt 4251
_reflns_number_total 5185
_reflns_threshold_expression 'I > 2\s(I)'
_cod_data_source_file ja7b09754_si_004.cif
_cod_data_source_block rei709m
_cod_database_code 4126981

loop_
_space_group_symop_operation_xyz
'x, y, z'
'-x, -y, -z'

loop_
_atom_site_type_symbol
_atom_site_label
_atom_site_fract_x
_atom_site_fract_y
_atom_site_fract_z
_atom_site_U_iso_or_equiv
_atom_site_adp_type
_atom_site_calc_flag
_atom_site_refinement_flags_adp
_atom_site_refinement_flags_posn
_atom_site_occupancy
B B1 0.21460(13) 0.39389(11) 0.22024(12) 0.0137(2) Uani d . . 1
C C1 0.25670(12) 0.60380(10) 0.24421(11) 0.01459(19) Uani d . . 1
C C2 0.08885(13) 0.70010(11) 0.33529(13) 0.0211(2) Uani d . . 1
H H2A 0.0471 0.7521 0.2688 0.032 Uiso calc U R 1
H H2B 0.0972 0.7656 0.3988 0.032 Uiso calc U R 1
H H2C 0.014 0.6447 0.397 0.032 Uiso calc U R 1
C C3 0.37519(14) 0.68729(11) 0.14788(12) 0.0201(2) Uani d . . 1
H H3A 0.4776 0.6236 0.0796 0.03 Uiso calc U R 1
H H3B 0.3971 0.7424 0.2107 0.03 Uiso calc U R 1
H H3C 0.3274 0.7498 0.091 0.03 Uiso calc U R 1
C C4 0.31864(12) 0.49683(10) 0.33874(11) 0.01567(19) Uani d . . 1
C C5 0.26040(16) 0.55007(12) 0.49713(12) 0.0241(2) Uani d . . 1
H H5A 0.1407 0.5754 0.5475 0.036 Uiso calc U R 1
H H5B 0.3 0.6322 0.4966 0.036 Uiso calc U R 1
H H5C 0.3029 0.4769 0.5495 0.036 Uiso calc U R 1
C C6 0.50279(14) 0.43590(13) 0.26553(14) 0.0241(2) Uani d . . 1
H H6A 0.5312 0.356 0.3189 0.036 Uiso calc U R 1
H H6B 0.5569 0.5071 0.2681 0.036 Uiso calc U R 1
H H6C 0.5389 0.4054 0.1624 0.036 Uiso calc U R 1
C C7 0.07997(15) 0.33944(12) 0.07857(14) 0.0232(2) Uani d . . 1
H H7 0.11 0.4119 0.0147 0.028 Uiso calc U R 1
C C8 -0.03321(14) 0.28363(12) 0.07664(13) 0.0224(2) Uani d . . 1
H H8 -0.0825 0.3183 0.013 0.027 Uiso calc U R 1
C C9 -0.08406(14) 0.16840(13) 0.17172(14) 0.0246(2) Uani d . . 1
H H9A -0.0968 0.0986 0.1145 0.03 Uiso calc U R 1
H H9B -0.1909 0.2056 0.2576 0.03 Uiso calc U R 1
C C10 0.04049(13) 0.09996(11) 0.22557(12) 0.0186(2) Uani d . . 1
H H10 0.0414 0.0089 0.2601 0.022 Uiso calc U R 1
C C11 0.15034(12) 0.16138(10) 0.22722(11) 0.01463(19) Uani d . . 1
C C12 0.28337(12) 0.08500(10) 0.26531(11) 0.01444(19) Uani d . . 1
C C13 0.25161(13) 0.00990(11) 0.39201(12) 0.0171(2) Uani d . . 1
H H13 0.1419 0.0151 0.4617 0.021 Uiso calc U R 1
C C14 0.37983(14) -0.07286(11) 0.41708(12) 0.0201(2) Uani d . . 1
H H14 0.356 -0.1223 0.5047 0.024 Uiso calc U R 1
C C15 0.54145(14) -0.08461(11) 0.31679(13) 0.0206(2) Uani d . . 1
C C16 0.68051(17) -0.18069(13) 0.33869(16) 0.0309(3) Uani d . . 1
H H16A 0.7152 -0.2696 0.2821 0.046 Uiso calc U R 1
H H16B 0.6444 -0.1972 0.4441 0.046 Uiso calc U R 1
H H16C 0.7723 -0.1377 0.3041 0.046 Uiso calc U R 1
C C17 0.57237(13) -0.00698(12) 0.19159(13) 0.0215(2) Uani d . . 1
H H17 0.6821 -0.0123 0.122 0.026 Uiso calc U R 1
C C18 0.44567(13) 0.07775(11) 0.16704(12) 0.0183(2) Uani d . . 1
H H18 0.4697 0.1315 0.0823 0.022 Uiso calc U R 1
N N1 0.15771(11) 0.29534(9) 0.17198(10) 0.01537(18) Uani d . . 1
O O1 0.23725(9) 0.51371(7) 0.14736(8) 0.01515(15) Uani d . . 1
O O2 0.24476(9) 0.38326(7) 0.34183(8) 0.01621(16) Uani d . . 1

loop_
_atom_site_aniso_label
_atom_site_aniso_U_11
_atom_site_aniso_U_22
_atom_site_aniso_U_33
_atom_site_aniso_U_12
_atom_site_aniso_U_13
_atom_site_aniso_U_23
B1 0.0127(5) 0.0116(4) 0.0166(5) -0.0016(4) -0.0072(4) 0.0004(4)
C1 0.0156(4) 0.0127(4) 0.0156(4) -0.0047(3) -0.0063(4) -0.0006(3)
C2 0.0174(5) 0.0144(4) 0.0255(5) -0.0017(4) -0.0054(4) -0.0002(4)
C3 0.0221(5) 0.0192(5) 0.0184(5) -0.0111(4) -0.0053(4) 0.0011(4)
C4 0.0170(5) 0.0151(4) 0.0170(4) -0.0047(4) -0.0089(4) -0.0003(3)
C5 0.0356(6) 0.0219(5) 0.0180(5) -0.0102(5) -0.0131(5) 0.0000(4)
C6 0.0187(5) 0.0269(6) 0.0298(6) -0.0020(4) -0.0150(5) -0.0019(4)
C7 0.0308(6) 0.0202(5) 0.0302(6) -0.0102(4) -0.0226(5) 0.0088(4)
C8 0.0248(5) 0.0222(5) 0.0283(6) -0.0060(4) -0.0191(5) 0.0032(4)
C9 0.0200(5) 0.0263(6) 0.0330(6) -0.0081(4) -0.0157(5) 0.0056(5)
C10 0.0178(5) 0.0163(4) 0.0241(5) -0.0062(4) -0.0107(4) 0.0029(4)
C11 0.0157(4) 0.0118(4) 0.0164(4) -0.0034(3) -0.0072(4) 0.0011(3)
C12 0.0167(5) 0.0106(4) 0.0181(4) -0.0042(3) -0.0091(4) 0.0011(3)
C13 0.0197(5) 0.0146(4) 0.0173(5) -0.0052(4) -0.0079(4) 0.0014(3)
C14 0.0286(6) 0.0148(4) 0.0200(5) -0.0044(4) -0.0143(4) 0.0025(4)
C15 0.0249(5) 0.0141(4) 0.0281(5) -0.0015(4) -0.0179(5) -0.0019(4)
C16 0.0331(7) 0.0236(6) 0.0414(7) 0.0041(5) -0.0268(6) -0.0017(5)
C17 0.0160(5) 0.0197(5) 0.0291(6) -0.0039(4) -0.0104(4) 0.0013(4)
C18 0.0174(5) 0.0165(5) 0.0211(5) -0.0060(4) -0.0081(4) 0.0039(4)
N1 0.0192(4) 0.0121(4) 0.0198(4) -0.0052(3) -0.0128(3) 0.0038(3)
O1 0.0186(4) 0.0130(3) 0.0176(3) -0.0060(3) -0.0104(3) 0.0023(3)
O2 0.0216(4) 0.0126(3) 0.0179(3) -0.0057(3) -0.0113(3) 0.0021(3)

loop_
_atom_type_symbol
_atom_type_description
_atom_type_scat_dispersion_real
_atom_type_scat_dispersion_imag
_atom_type_scat_source
C C 0.0033 0.0016 'International Tables Vol C Tables 4.2.6.8 and 6.1.1.4'
H H 0.0000 0.0000 'International Tables Vol C Tables 4.2.6.8 and 6.1.1.4'
B B 0.0013 0.0007 'International Tables Vol C Tables 4.2.6.8 and 6.1.1.4'
N N 0.0061 0.0033 'International Tables Vol C Tables 4.2.6.8 and 6.1.1.4'
O O 0.0106 0.0060 'International Tables Vol C Tables 4.2.6.8 and 6.1.1.4'

loop_
_geom_angle_atom_site_label_1
_geom_angle_atom_site_label_2
_geom_angle_atom_site_label_3
_geom_angle
O2 B1 O1 114.14(9)
O2 B1 N1 125.06(9)
O1 B1 N1 120.75(9)
O1 C1 C3 108.29(8)
O1 C1 C2 106.74(8)
C3 C1 C2 110.51(9)
O1 C1 C4 102.36(7)
C3 C1 C4 115.14(9)
C2 C1 C4 113.05(8)
O2 C4 C5 108.51(8)
O2 C4 C6 106.87(8)
C5 C4 C6 110.51(9)
O2 C4 C1 102.44(7)
C5 C4 C1 114.31(9)
C6 C4 C1 113.52(9)
C8 C7 N1 122.85(10)
C7 C8 C9 121.48(10)
C8 C9 C10 110.52(9)
C11 C10 C9 122.98(10)
C10 C11 N1 120.62(9)
C10 C11 C12 121.52(9)
N1 C11 C12 117.26(8)
C13 C12 C18 118.39(10)
C13 C12 C11 121.54(9)
C18 C12 C11 119.86(9)
C12 C13 C14 120.37(10)
C15 C14 C13 121.42(10)
C14 C15 C17 117.88(10)
C14 C15 C16 121.65(11)
C17 C15 C16 120.44(11)
C18 C17 C15 121.13(10)
C17 C18 C12 120.74(10)
C11 N1 C7 115.82(8)
C11 N1 B1 124.92(8)
C7 N1 B1 118.57(9)
B1 O1 C1 106.07(8)
B1 O2 C4 106.26(8)

loop_
_geom_bond_atom_site_label_1
_geom_bond_atom_site_label_2
_geom_bond_distance
B1 O2 1.3685(13)
B1 O1 1.3757(13)
B1 N1 1.4292(14)
C1 O1 1.4617(12)
C1 C3 1.5178(14)
C1 C2 1.5213(14)
C1 C4 1.5604(14)
C4 O2 1.4637(12)
C4 C5 1.5196(15)
C4 C6 1.5216(15)
C7 C8 1.3316(16)
C7 N1 1.4195(13)
C8 C9 1.4854(16)
C9 C10 1.5004(15)
C10 C11 1.3378(14)
C11 N1 1.4192(12)
C11 C12 1.4849(14)
C12 C13 1.3936(14)
C12 C18 1.3949(14)
C13 C14 1.3937(15)
C14 C15 1.3873(17)
C15 C17 1.3958(16)
C15 C16 1.5081(15)
C17 C18 1.3867(15)
